data_4121601
loop_
_publ_author_name
'Elsaidi, Sameh K.'
'Mohamed, Mona H.'
'Wojtas, Lukasz'
'Chanthapally, Anjana'
'Pham, Tony'
'Space, Brian'
'Vittal, Jagadese J.'
'Zaworotko, Michael J.'

_publ_section_title
;
 Putting the Squeeze on CH4 and CO2 through Control over Interpenetration
 in Diamondoid Nets.
;
_journal_issue 13
_journal_name_full 'Journal of the American Chemical Society'
_journal_page_first 5072
_journal_page_last 5077
_journal_paper_doi 10.1021/ja500005k
_journal_volume 136
_journal_year 2014
_chemical_formula_sum 'C24 H16 Co N2 O4'
_chemical_formula_weight 455.32
_chemical_name_systematic
;
 ?
;
_space_group_IT_number 90
_symmetry_cell_setting tetragonal
_symmetry_space_group_name_Hall 'P 4ab 2ab'
_symmetry_space_group_name_H-M 'P 4 21 2'
_atom_sites_solution_hydrogens geom
_atom_sites_solution_primary direct
_atom_sites_solution_secondary difmap
_audit_creation_method SHELXL-97
_cell_angle_alpha 90.00
_cell_angle_beta 90.00
_cell_angle_gamma 90.00
_cell_formula_units_Z 8
_cell_length_a 22.6250(7)
_cell_length_b 22.6250(7)
_cell_length_c 12.7634(5)
_cell_measurement_temperature 228(2)
_cell_volume 6533.5(4)
_computing_cell_refinement 'APEX2 (Bruker, 2010); SAINT (Bruker, 2009)'
_computing_data_collection 'APEX2 (Bruker, 2010)'
_computing_data_reduction 'SAINT (Bruker, 2009);XPREP(Sheldrick,2008)'
_computing_publication_material 'APEX2 (Bruker, 2010)'
_computing_structure_refinement 'SHELXL-97 (Sheldrick, 2008)'
_computing_structure_solution 'SHELXS-97 (Sheldrick, 2008)'
_diffrn_ambient_temperature 228(2)
_diffrn_measured_fraction_theta_full 0.946
_diffrn_measured_fraction_theta_max 0.946
_diffrn_measurement_device_type 'BRUKER SMART APEXII CCD'
_diffrn_measurement_method 'omega scans'
_diffrn_radiation_monochromator graphite
_diffrn_radiation_source 'fine-focus sealed tube'
_diffrn_radiation_type CuK\a
_diffrn_radiation_wavelength 1.54178
_diffrn_reflns_av_R_equivalents 0.1047
_diffrn_reflns_av_sigmaI/netI 0.1190
_diffrn_reflns_limit_h_max 22
_diffrn_reflns_limit_h_min -22
_diffrn_reflns_limit_k_max 22
_diffrn_reflns_limit_k_min -18
_diffrn_reflns_limit_l_max 10
_diffrn_reflns_limit_l_min -12
_diffrn_reflns_number 14769
_diffrn_reflns_theta_full 50.41
_diffrn_reflns_theta_max 50.41
_diffrn_reflns_theta_min 3.91
_exptl_absorpt_coefficient_mu 4.302
_exptl_absorpt_correction_T_max 0.6490
_exptl_absorpt_correction_T_min 0.2223
_exptl_absorpt_correction_type multi-scan
_exptl_absorpt_process_details 'SADABS; (Sheldrick, 2003)'
_exptl_crystal_colour red
_exptl_crystal_density_diffrn 0.926
_exptl_crystal_density_method 'not measured'
_exptl_crystal_description rod
_exptl_crystal_F_000 1864
_exptl_crystal_size_max 0.50
_exptl_crystal_size_mid 0.14
_exptl_crystal_size_min 0.11
_platon_squeeze_details
;
;
_refine_diff_density_max 0.333
_refine_diff_density_min -0.490
_refine_diff_density_rms 0.052
_refine_ls_abs_structure_details 'Flack H D (1983), Acta Cryst. A39, 876-881'
_refine_ls_abs_structure_Flack 0.0(7)
_refine_ls_extinction_method none
_refine_ls_goodness_of_fit_ref 0.992
_refine_ls_hydrogen_treatment constr
_refine_ls_matrix_type full
_refine_ls_number_parameters 281
_refine_ls_number_reflns 3270
_refine_ls_number_restraints 33
_refine_ls_restrained_S_all 0.994
_refine_ls_R_factor_all 0.1020
_refine_ls_R_factor_gt 0.0640
_refine_ls_shift/su_max 0.000
_refine_ls_shift/su_mean 0.000
_refine_ls_structure_factor_coef Fsqd
_refine_ls_weighting_details 'calc w=1/[\s^2^(Fo^2^)+(0.0484P)^2^+0.0000P] where P=(Fo^2^+2Fc^2^)/3'
_refine_ls_weighting_scheme calc
_refine_ls_wR_factor_gt 0.1224
_refine_ls_wR_factor_ref 0.1301
_reflns_number_gt 1930
_reflns_number_total 3270
_reflns_threshold_expression >2sigma(I)
_cod_data_source_file ja500005k_si_003.cif
_cod_data_source_block dia-4i-2
_cod_original_sg_symbol_H-M P42(1)2
_cod_database_code 4121601

loop_
_symmetry_equiv_pos_as_xyz
'x, y, z'
'-x, -y, z'
'x+1/2, -y+1/2, -z'
'-x+1/2, y+1/2, -z'
'-y, -x, -z'
'y, x, -z'
'y+1/2, -x+1/2, z'
'-y+1/2, x+1/2, z'

loop_
_atom_site_label
_atom_site_type_symbol
_atom_site_fract_x
_atom_site_fract_y
_atom_site_fract_z
_atom_site_U_iso_or_equiv
_atom_site_adp_type
_atom_site_occupancy
_atom_site_symmetry_multiplicity
_atom_site_calc_flag
_atom_site_refinement_flags
C1 C -0.1592(4) 0.2733(4) 0.3352(8) 0.052(3) Uani 1 1 d U
C2 C -0.1026(4) 0.2776(4) 0.4028(9) 0.065(3) Uani 1 1 d .
C3 C -0.0565(4) 0.3081(4) 0.3639(9) 0.075(4) Uani 1 1 d .
H3 H -0.0581 0.3290 0.3003 0.090 Uiso 1 1 calc R
C4 C -0.0041(4) 0.3061(4) 0.4290(9) 0.062(3) Uani 1 1 d .
H4 H 0.0292 0.3279 0.4077 0.074 Uiso 1 1 calc R
C5 C -0.0006(4) 0.2757(4) 0.5153(8) 0.061(3) Uani 1 1 d U
C6 C -0.0501(4) 0.2455(4) 0.5535(7) 0.052(3) Uani 1 1 d U
H6 H -0.0488 0.2257 0.6183 0.062 Uiso 1 1 calc R
C7 C -0.0992(4) 0.2455(4) 0.4958(10) 0.080(3) Uani 1 1 d U
H7 H -0.1321 0.2235 0.5182 0.096 Uiso 1 1 calc R
C8 C 0.0580(3) 0.2731(3) 0.5760(8) 0.049(2) Uani 1 1 d U
C9 C 0.0588(4) 0.2680(4) 0.6872(8) 0.065(3) Uani 1 1 d U
H9 H 0.0239 0.2695 0.7270 0.078 Uiso 1 1 calc R
C10 C 0.1131(3) 0.2609(3) 0.7332(8) 0.066(3) Uani 1 1 d U
H10 H 0.1142 0.2561 0.8063 0.079 Uiso 1 1 calc R
C11 C 0.1627(4) 0.2660(4) 0.5769(8) 0.056(3) Uani 1 1 d U
H11 H 0.1981 0.2658 0.5384 0.068 Uiso 1 1 calc R
C12 C 0.1106(3) 0.2722(3) 0.5229(8) 0.059(3) Uani 1 1 d U
H12 H 0.1111 0.2759 0.4495 0.071 Uiso 1 1 calc R
C13 C 0.2818(4) 0.6385(4) 1.1816(9) 0.039(3) Uani 1 1 d U
C14 C 0.2863(4) 0.5780(4) 1.1269(9) 0.045(2) Uani 1 1 d U
C15 C 0.2931(4) 0.5767(4) 1.0213(9) 0.066(3) Uani 1 1 d .
H15 H 0.2971 0.6127 0.9852 0.079 Uiso 1 1 calc R
C16 C 0.2944(4) 0.5228(4) 0.9628(8) 0.070(4) Uani 1 1 d .
H16 H 0.3034 0.5232 0.8909 0.084 Uiso 1 1 calc R
C17 C 0.2827(3) 0.4726(4) 1.0113(9) 0.053(3) Uani 1 1 d .
C18 C 0.2772(4) 0.4727(4) 1.1265(8) 0.064(3) Uani 1 1 d .
H18 H 0.2738 0.4375 1.1651 0.077 Uiso 1 1 calc R
C19 C 0.2774(3) 0.5256(4) 1.1728(7) 0.055(3) Uani 1 1 d .
H19 H 0.2704 0.5261 1.2454 0.066 Uiso 1 1 calc R
C20 C 0.2772(4) 0.4163(4) 0.9571(8) 0.061(3) Uani 1 1 d U
C21 C 0.3047(3) 0.4065(4) 0.8634(8) 0.052(3) Uani 1 1 d U
H21 H 0.3312 0.4352 0.8383 0.062 Uiso 1 1 calc R
C22 C 0.2957(4) 0.3570(4) 0.8045(8) 0.064(3) Uani 1 1 d .
H22 H 0.3147 0.3535 0.7393 0.076 Uiso 1 1 calc R
C23 C 0.2342(4) 0.3210(4) 0.9320(9) 0.062(3) Uani 1 1 d .
H23 H 0.2086 0.2910 0.9553 0.074 Uiso 1 1 calc R
C24 C 0.2423(3) 0.3719(3) 1.0003(9) 0.052(2) Uani 1 1 d .
H24 H 0.2256 0.3745 1.0675 0.062 Uiso 1 1 calc R
Co01 Co 0.24340(4) 0.23656(4) 0.75248(12) 0.0421(4) Uani 1 1 d .
N1 N 0.1660(3) 0.2603(3) 0.6808(6) 0.0446(19) Uani 1 1 d U
N2 N 0.2605(3) 0.3133(3) 0.8374(6) 0.052(2) Uani 1 1 d .
O1 O -0.2041(2) 0.2468(2) 0.3779(5) 0.0557(17) Uani 1 1 d .
O2 O -0.1597(2) 0.2920(2) 0.2419(5) 0.0595(16) Uani 1 1 d .
O3 O 0.2828(2) 0.6843(2) 1.1276(5) 0.0474(17) Uani 1 1 d .
O4 O 0.2748(3) 0.6384(2) 1.2765(5) 0.067(2) Uani 1 1 d .

loop_
_atom_site_aniso_label
_atom_site_aniso_U_11
_atom_site_aniso_U_22
_atom_site_aniso_U_33
_atom_site_aniso_U_23
_atom_site_aniso_U_13
_atom_site_aniso_U_12
C1 0.059(4) 0.043(4) 0.053(5) 0.006(4) -0.009(4) 0.012(4)
C2 0.066(8) 0.064(7) 0.065(10) 0.007(6) -0.030(7) 0.002(6)
C3 0.050(7) 0.068(7) 0.107(11) 0.032(6) -0.040(7) -0.022(5)
C4 0.033(6) 0.081(8) 0.071(10) 0.010(6) 0.015(6) -0.021(5)
C5 0.055(5) 0.072(8) 0.057(9) 0.008(7) -0.031(5) -0.006(5)
C6 0.051(5) 0.073(7) 0.032(7) 0.019(5) -0.014(5) -0.004(5)
C7 0.034(5) 0.120(10) 0.086(11) -0.013(10) 0.004(6) 0.006(6)
C8 0.048(4) 0.050(6) 0.048(6) 0.007(5) 0.000(4) 0.001(4)
C9 0.044(5) 0.115(8) 0.038(6) 0.030(6) -0.001(4) -0.013(6)
C10 0.052(5) 0.088(6) 0.056(7) 0.024(7) -0.004(5) 0.015(5)
C11 0.041(5) 0.081(7) 0.048(6) 0.023(6) -0.003(5) -0.001(5)
C12 0.044(5) 0.101(7) 0.032(7) 0.009(6) 0.002(4) 0.000(5)
C13 0.041(4) 0.036(4) 0.041(5) -0.004(4) 0.000(4) 0.004(4)
C14 0.059(6) 0.042(6) 0.034(9) 0.001(5) -0.002(6) 0.000(4)
C15 0.094(7) 0.035(6) 0.067(10) 0.012(7) -0.016(8) -0.010(5)
C16 0.089(7) 0.042(6) 0.080(12) 0.005(7) 0.017(6) -0.008(5)
C17 0.053(6) 0.042(7) 0.064(10) -0.007(7) -0.016(7) -0.007(4)
C18 0.112(8) 0.051(7) 0.030(9) 0.003(6) 0.020(7) -0.002(5)
C19 0.084(7) 0.049(6) 0.034(8) 0.001(6) -0.002(5) -0.016(5)
C20 0.077(7) 0.059(7) 0.047(8) 0.006(6) -0.002(6) 0.021(6)
C21 0.037(6) 0.066(7) 0.052(8) -0.020(6) 0.017(5) -0.015(4)
C22 0.094(7) 0.027(5) 0.070(10) -0.008(5) 0.030(6) -0.021(5)
C23 0.045(6) 0.069(7) 0.072(10) 0.020(7) 0.004(6) -0.003(5)
C24 0.066(6) 0.036(5) 0.054(8) 0.000(6) -0.003(7) -0.007(5)
Co01 0.0436(7) 0.0407(7) 0.0420(9) 0.0026(10) 0.0030(10) -0.0074(5)
N1 0.047(4) 0.045(4) 0.042(5) 0.012(4) 0.012(4) 0.001(4)
N2 0.082(6) 0.044(5) 0.029(7) -0.007(4) -0.007(5) 0.000(4)
O1 0.039(3) 0.077(4) 0.051(5) 0.004(4) -0.002(3) -0.004(3)
O2 0.056(3) 0.087(4) 0.036(5) 0.012(4) -0.010(4) 0.001(3)
O3 0.077(4) 0.037(3) 0.028(5) -0.004(3) 0.008(3) 0.012(3)
O4 0.110(5) 0.051(4) 0.038(6) -0.005(3) 0.020(4) 0.003(3)

loop_
_atom_type_symbol
_atom_type_description
_atom_type_scat_dispersion_real
_atom_type_scat_dispersion_imag
_atom_type_scat_source
C C 0.0181 0.0091 'International Tables Vol C Tables 4.2.6.8 and 6.1.1.4'
H H 0.0000 0.0000 'International Tables Vol C Tables 4.2.6.8 and 6.1.1.4'
N N 0.0311 0.0180 'International Tables Vol C Tables 4.2.6.8 and 6.1.1.4'
O O 0.0492 0.0322 'International Tables Vol C Tables 4.2.6.8 and 6.1.1.4'
Co Co -2.3653 3.6143 'International Tables Vol C Tables 4.2.6.8 and 6.1.1.4'

loop_
_geom_angle_atom_site_label_1
_geom_angle_atom_site_label_2
_geom_angle_atom_site_label_3
_geom_angle
_geom_angle_site_symmetry_1
_geom_angle_site_symmetry_3
O2 C1 O1 122.9(9) . .
O2 C1 C2 120.7(9) . .
O1 C1 C2 116.3(9) . .
O2 C1 Co01 66.3(5) . 3_456
O1 C1 Co01 56.9(4) . 3_456
C2 C1 Co01 172.9(8) . 3_456
C3 C2 C7 122.6(9) . .
C3 C2 C1 118.0(10) . .
C7 C2 C1 119.2(9) . .
C2 C3 C4 114.0(9) . .
C2 C3 H3 123.0 . .
C4 C3 H3 123.0 . .
C5 C4 C3 123.4(8) . .
C5 C4 H4 118.3 . .
C3 C4 H4 118.3 . .
C4 C5 C6 120.4(8) . .
C4 C5 C8 119.9(9) . .
C6 C5 C8 119.7(9) . .
C7 C6 C5 118.3(9) . .
C7 C6 H6 120.9 . .
C5 C6 H6 120.9 . .
C6 C7 C2 121.1(9) . .
C6 C7 H7 119.4 . .
C2 C7 H7 119.4 . .
C12 C8 C9 118.8(8) . .
C12 C8 C5 120.0(9) . .
C9 C8 C5 121.1(8) . .
C10 C9 C8 116.6(9) . .
C10 C9 H9 121.7 . .
C8 C9 H9 121.7 . .
N1 C10 C9 125.1(10) . .
N1 C10 H10 117.5 . .
C9 C10 H10 117.5 . .
N1 C11 C12 123.9(9) . .
N1 C11 H11 118.1 . .
C12 C11 H11 118.1 . .
C8 C12 C11 119.9(10) . .
C8 C12 H12 120.1 . .
C11 C12 H12 120.1 . .
O4 C13 O3 123.5(9) . .
O4 C13 C14 117.2(9) . .
O3 C13 C14 119.2(9) . .
O4 C13 Co01 68.2(5) . 4_557
O3 C13 Co01 55.8(4) . 4_557
C14 C13 Co01 168.4(6) . 4_557
C19 C14 C15 115.6(9) . .
C19 C14 C13 125.4(10) . .
C15 C14 C13 118.5(9) . .
C14 C15 C16 122.7(9) . .
C14 C15 H15 118.7 . .
C16 C15 H15 118.7 . .
C17 C16 C15 119.0(10) . .
C17 C16 H16 120.5 . .
C15 C16 H16 120.5 . .
C16 C17 C20 123.2(12) . .
C16 C17 C18 118.8(9) . .
C20 C17 C18 118.0(9) . .
C19 C18 C17 116.2(8) . .
C19 C18 H18 121.9 . .
C17 C18 H18 121.9 . .
C14 C19 C18 127.0(10) . .
C14 C19 H19 116.5 . .
C18 C19 H19 116.5 . .
C21 C20 C24 119.2(9) . .
C21 C20 C17 121.4(10) . .
C24 C20 C17 119.5(10) . .
C22 C21 C20 123.2(9) . .
C22 C21 H21 118.4 . .
C20 C21 H21 118.4 . .
N2 C22 C21 121.5(9) . .
N2 C22 H22 119.2 . .
C21 C22 H22 119.2 . .
N2 C23 C24 125.2(8) . .
N2 C23 H23 117.4 . .
C24 C23 H23 117.4 . .
C20 C24 C23 114.0(9) . .
C20 C24 H24 123.0 . .
C23 C24 H24 123.0 . .
O3 Co01 N1 103.9(2) 4_547 .
O3 Co01 O1 151.5(2) 4_547 3_556
N1 Co01 O1 94.8(3) . 3_556
O3 Co01 N2 98.5(3) 4_547 .
N1 Co01 N2 100.0(3) . .
O1 Co01 N2 99.2(3) 3_556 .
O3 Co01 O4 60.1(2) 4_547 4_547
N1 Co01 O4 91.6(2) . 4_547
O1 Co01 O4 98.5(2) 3_556 4_547
N2 Co01 O4 157.9(3) . 4_547
O3 Co01 O2 95.3(2) 4_547 3_556
N1 Co01 O2 155.3(3) . 3_556
O1 Co01 O2 61.9(2) 3_556 3_556
N2 Co01 O2 92.3(3) . 3_556
O4 Co01 O2 84.5(2) 4_547 3_556
O3 Co01 C13 30.6(3) 4_547 4_547
N1 Co01 C13 101.1(3) . 4_547
O1 Co01 C13 125.0(3) 3_556 4_547
N2 Co01 C13 128.5(4) . 4_547
O4 Co01 C13 29.7(2) 4_547 4_547
O2 Co01 C13 87.5(2) 3_556 4_547
O3 Co01 C1 123.3(3) 4_547 3_556
N1 Co01 C1 125.6(4) . 3_556
O1 Co01 C1 31.5(2) 3_556 3_556
N2 Co01 C1 98.3(3) . 3_556
O4 Co01 C1 90.0(3) 4_547 3_556
O2 Co01 C1 30.4(3) 3_556 3_556
C13 Co01 C1 106.3(3) 4_547 3_556
C11 N1 C10 115.8(8) . .
C11 N1 Co01 121.1(6) . .
C10 N1 Co01 122.1(6) . .
C22 N2 C23 116.6(7) . .
C22 N2 Co01 124.3(7) . .
C23 N2 Co01 119.1(7) . .
C1 O1 Co01 91.6(6) . 3_456
C1 O2 Co01 83.3(5) . 3_456
C13 O3 Co01 93.6(6) . 4_557
C13 O4 Co01 82.1(5) . 4_557

loop_
_geom_bond_atom_site_label_1
_geom_bond_atom_site_label_2
_geom_bond_distance
_geom_bond_site_symmetry_2
C1 O2 1.265(10) .
C1 O1 1.299(10) .
C1 C2 1.547(12) .
C1 Co01 2.481(9) 3_456
C2 C3 1.347(12) .
C2 C7 1.393(13) .
C3 C4 1.449(12) .
C3 H3 0.9400 .
C4 C5 1.300(11) .
C4 H4 0.9400 .
C5 C6 1.400(10) .
C5 C8 1.539(11) .
C6 C7 1.333(11) .
C6 H6 0.9400 .
C7 H7 0.9400 .
C8 C12 1.370(10) .
C8 C9 1.423(11) .
C9 C10 1.372(10) .
C9 H9 0.9400 .
C10 N1 1.370(9) .
C10 H10 0.9400 .
C11 N1 1.335(10) .
C11 C12 1.371(10) .
C11 H11 0.9400 .
C12 H12 0.9400 .
C13 O4 1.221(10) .
C13 O3 1.245(9) .
C13 C14 1.538(11) .
C13 Co01 2.441(8) 4_557
C14 C19 1.337(10) .
C14 C15 1.358(12) .
C15 C16 1.430(12) .
C15 H15 0.9400 .
C16 C17 1.322(11) .
C16 H16 0.9400 .
C17 C20 1.454(12) .
C17 C18 1.475(12) .
C18 C19 1.336(10) .
C18 H18 0.9400 .
C19 H19 0.9400 .
C20 C21 1.367(11) .
C20 C24 1.391(11) .
C21 C22 1.364(10) .
C21 H21 0.9400 .
C22 N2 1.335(9) .
C22 H22 0.9400 .
C23 N2 1.358(11) .
C23 C24 1.456(12) .
C23 H23 0.9400 .
C24 H24 0.9400 .
Co01 O3 2.023(5) 4_547
Co01 N1 2.048(7) .
Co01 O1 2.078(6) 3_556
Co01 N2 2.084(6) .
Co01 O4 2.288(5) 4_547
Co01 O2 2.287(5) 3_556
Co01 C13 2.441(8) 4_547
Co01 C1 2.481(9) 3_556
O1 Co01 2.078(5) 3_456
O2 Co01 2.287(5) 3_456
O3 Co01 2.023(5) 4_557
O4 Co01 2.288(5) 4_557

loop_
_platon_squeeze_void_nr
_platon_squeeze_void_average_x
_platon_squeeze_void_average_y
_platon_squeeze_void_average_z
_platon_squeeze_void_volume
_platon_squeeze_void_count_electrons
_platon_squeeze_void_content
1 0.000 0.000 -0.016 718 209 ' '
2 0.000 0.500 -0.055 808 220 ' '
3 0.500 0.000 0.037 808 220 ' '
4 0.500 0.500 -0.015 718 209 ' '
